data_2232673
loop_
_publ_author_name
'Gohain, Mukut'
'Muller, Theunis J.'
'Bezuidenhoudt, Barend C. B.'

_publ_section_title
;
 Dimethyl 2,6-dimethyl-4-phenylpyridine-3,5-dicarboxylate
;
_journal_coeditor_code FK2046
_journal_issue 12
_journal_name_full 'Acta Crystallographica Section E'
_journal_page_first o3481
_journal_paper_doi 10.1107/S1600536811049865
_journal_volume 67
_journal_year 2011
_chemical_formula_iupac 'C17 H17 N O4'
_chemical_formula_moiety 'C17 H17 N O4'
_chemical_formula_sum 'C17 H17 N O4'
_chemical_formula_weight 299.32
_chemical_name_systematic
;
Dimethyl 2,6-dimethyl-4-phenylpyridine-3,5-dicarboxylate
;
_space_group_crystal_system monoclinic
_space_group_IT_number 14
_space_group_name_Hall '-P 2ybc'
_space_group_name_H-M_alt 'P 1 21/c 1'
_symmetry_space_group_name_Hall '-P 2ybc'
_symmetry_space_group_name_H-M 'P 1 21/c 1'
_atom_sites_solution_hydrogens mixed
_atom_sites_solution_primary direct
_atom_sites_solution_secondary difmap
_audit_creation_method 'WinGX routine CIF_UPDATE'
_cell_angle_alpha 90
_cell_angle_beta 91.0030(10)
_cell_angle_gamma 90
_cell_formula_units_Z 4
_cell_length_a 16.0732(4)
_cell_length_b 7.2497(2)
_cell_length_c 13.1339(3)
_cell_measurement_reflns_used 6764
_cell_measurement_temperature 100(2)
_cell_measurement_theta_max 28.19
_cell_measurement_theta_min 3.08
_cell_volume 1530.20(7)
_computing_cell_refinement 'SAINT-Plus (Bruker, 2008)'
_computing_data_collection 'APEX2 (Bruker, 2008)'
_computing_data_reduction 'SAINT-Plus (Bruker, 2008)'
_computing_molecular_graphics 'DIAMOND (Brandenburg & Putz, 2005)'
_computing_publication_material 'WinGX (Farrugia, 1999)'
_computing_structure_refinement 'SHELXL97 (Sheldrick, 2008)'
_computing_structure_solution 'SHELXS97 (Sheldrick, 2008)'
_diffrn_ambient_temperature 100(2)
_diffrn_measured_fraction_theta_full 0.999
_diffrn_measured_fraction_theta_max 0.999
_diffrn_measurement_device_type 'Bruker APEXII CCD'
_diffrn_measurement_method '\f and \w scans'
_diffrn_radiation_monochromator graphite
_diffrn_radiation_type MoK\a
_diffrn_radiation_wavelength 0.71073
_diffrn_reflns_av_R_equivalents 0.0361
_diffrn_reflns_limit_h_max 21
_diffrn_reflns_limit_h_min -19
_diffrn_reflns_limit_k_max 9
_diffrn_reflns_limit_k_min -9
_diffrn_reflns_limit_l_max 16
_diffrn_reflns_limit_l_min -17
_diffrn_reflns_number 26541
_diffrn_reflns_theta_full 28.26
_diffrn_reflns_theta_max 28.26
_diffrn_reflns_theta_min 1.27
_exptl_absorpt_coefficient_mu 0.093
_exptl_absorpt_correction_T_max 0.9835
_exptl_absorpt_correction_T_min 0.9620
_exptl_absorpt_correction_type multi-scan
_exptl_absorpt_process_details '(SADABS; Sheldrick, 2004)'
_exptl_crystal_colour colourless
_exptl_crystal_density_diffrn 1.299
_exptl_crystal_density_method 'not measured'
_exptl_crystal_description Plate
_exptl_crystal_F_000 632
_exptl_crystal_size_max 0.42
_exptl_crystal_size_mid 0.36
_exptl_crystal_size_min 0.18
_refine_diff_density_max 0.308
_refine_diff_density_min -0.253
_refine_ls_extinction_method none
_refine_ls_goodness_of_fit_ref 1.054
_refine_ls_hydrogen_treatment constr
_refine_ls_matrix_type full
_refine_ls_number_parameters 203
_refine_ls_number_reflns 3782
_refine_ls_number_restraints 0
_refine_ls_restrained_S_all 1.054
_refine_ls_R_factor_all 0.0508
_refine_ls_R_factor_gt 0.0416
_refine_ls_shift/su_max 0.001
_refine_ls_shift/su_mean 0.000
_refine_ls_structure_factor_coef Fsqd
_refine_ls_weighting_details 'calc w=1/[\s^2^(Fo^2^)+(0.0581P)^2^+0.5155P] where P=(Fo^2^+2Fc^2^)/3'
_refine_ls_weighting_scheme calc
_refine_ls_wR_factor_ref 0.1143
_reflns_number_gt 3132
_reflns_number_total 3782
_reflns_threshold_expression >2\s(I)
_cod_data_source_file fk2046.cif
_cod_data_source_block I
_cod_depositor_comments
;
The following automatic conversions were performed:

'_atom_sites_solution_hydrogens' value 'geom and difmap' was changed
to 'mixed'.

Automatic conversion script
Id: cif_fix_values 6452 2018-10-05 10:23:21Z andrius 
;
_cod_database_code 2232673
_cod_database_fobs_code 2232673

loop_
_space_group_symop_operation_xyz
'x, y, z'
'-x, y+1/2, -z+1/2'
'-x, -y, -z'
'x, -y-1/2, z-1/2'

loop_
_atom_site_type_symbol
_atom_site_label
_atom_site_fract_x
_atom_site_fract_y
_atom_site_fract_z
_atom_site_U_iso_or_equiv
_atom_site_adp_type
_atom_site_calc_flag
_atom_site_refinement_flags
_atom_site_occupancy
C C1 0.31920(7) -0.26904(16) 0.51421(9) 0.0155(2) Uani d . 1
C C2 0.32461(7) -0.11146(15) 0.57614(9) 0.0143(2) Uani d . 1
C C3 0.25177(7) -0.02892(15) 0.61091(8) 0.0135(2) Uani d . 1
C C4 0.17589(7) -0.11187(15) 0.58352(9) 0.0143(2) Uani d . 1
C C5 0.17515(7) -0.27106(16) 0.52304(9) 0.0151(2) Uani d . 1
C C6 0.39463(8) -0.36532(18) 0.47394(11) 0.0233(3) Uani d . 1
H H6A 0.4141 -0.4576 0.5234 0.035 Uiso calc R 1
H H6B 0.4388 -0.2748 0.4627 0.035 Uiso calc R 1
H H6C 0.3802 -0.4263 0.4094 0.035 Uiso calc R 1
C C7 0.09654(8) -0.37102(17) 0.49311(10) 0.0209(3) Uani d . 1
H H7A 0.1002 -0.413 0.4224 0.031 Uiso calc R 1
H H7B 0.049 -0.2875 0.4995 0.031 Uiso calc R 1
H H7C 0.0892 -0.4777 0.5379 0.031 Uiso calc R 1
C C8 0.25268(7) 0.13135(15) 0.68224(9) 0.0140(2) Uani d . 1
C C9 0.27156(7) 0.30990(16) 0.65095(9) 0.0176(2) Uani d . 1
H H9 0.2869 0.3325 0.5826 0.021 Uiso calc R 1
C C10 0.26785(8) 0.45503(16) 0.71995(9) 0.0196(3) Uani d . 1
H H10 0.28 0.5769 0.6982 0.023 Uiso calc R 1
C C11 0.24653(7) 0.42316(17) 0.82023(9) 0.0188(3) Uani d . 1
H H11 0.2441 0.5229 0.867 0.023 Uiso calc R 1
C C12 0.22882(8) 0.24556(18) 0.85221(9) 0.0213(3) Uani d . 1
H H12 0.2148 0.2232 0.9211 0.026 Uiso calc R 1
C C13 0.23166(8) 0.10024(17) 0.78347(9) 0.0188(3) Uani d . 1
H H13 0.2192 -0.0213 0.8055 0.023 Uiso calc R 1
C C14 0.09598(7) -0.02242(16) 0.61348(9) 0.0168(2) Uani d . 1
C C15 -0.02859(8) -0.0577(2) 0.70350(13) 0.0324(3) Uani d . 1
H H15A -0.0238 0.0649 0.7345 0.049 Uiso calc R 1
H H15B -0.0548 -0.1425 0.7514 0.049 Uiso calc R 1
H H15C -0.0627 -0.0498 0.6411 0.049 Uiso calc R 1
C C16 0.40794(7) -0.03409(16) 0.60534(9) 0.0163(2) Uani d . 1
C C17 0.53414(8) -0.0953(2) 0.69408(12) 0.0314(3) Uani d . 1
H H17A 0.568 -0.0971 0.6327 0.047 Uiso calc R 1
H H17B 0.5573 -0.1822 0.7442 0.047 Uiso calc R 1
H H17C 0.5344 0.0293 0.723 0.047 Uiso calc R 1
N N1 0.24576(6) -0.34462(13) 0.48819(7) 0.0154(2) Uani d . 1
O O1 0.07254(6) 0.12423(12) 0.58103(8) 0.0250(2) Uani d . 1
O O2 0.05370(6) -0.12553(12) 0.67903(7) 0.0227(2) Uani d . 1
O O3 0.43443(6) 0.11142(12) 0.57660(8) 0.0236(2) Uani d . 1
O O4 0.44906(6) -0.14856(13) 0.66776(7) 0.0255(2) Uani d . 1

loop_
_atom_site_aniso_label
_atom_site_aniso_U_11
_atom_site_aniso_U_22
_atom_site_aniso_U_33
_atom_site_aniso_U_12
_atom_site_aniso_U_13
_atom_site_aniso_U_23
C1 0.0148(5) 0.0143(5) 0.0174(5) -0.0007(4) 0.0027(4) 0.0020(4)
C2 0.0138(5) 0.0132(5) 0.0159(5) -0.0015(4) 0.0001(4) 0.0024(4)
C3 0.0154(5) 0.0111(5) 0.0139(5) -0.0003(4) 0.0003(4) 0.0026(4)
C4 0.0141(5) 0.0131(5) 0.0158(5) 0.0002(4) 0.0002(4) 0.0020(4)
C5 0.0150(5) 0.0136(5) 0.0166(5) -0.0012(4) -0.0008(4) 0.0017(4)
C6 0.0168(6) 0.0202(6) 0.0331(7) -0.0010(5) 0.0066(5) -0.0062(5)
C7 0.0157(6) 0.0183(6) 0.0286(7) -0.0023(5) -0.0019(5) -0.0055(5)
C8 0.0126(5) 0.0137(5) 0.0157(5) -0.0002(4) -0.0015(4) -0.0002(4)
C9 0.0213(6) 0.0154(6) 0.0162(5) -0.0018(4) 0.0009(4) 0.0014(4)
C10 0.0232(6) 0.0131(5) 0.0223(6) -0.0020(5) -0.0023(5) 0.0001(5)
C11 0.0183(6) 0.0181(6) 0.0197(6) 0.0012(4) -0.0024(5) -0.0056(4)
C12 0.0261(6) 0.0228(6) 0.0151(5) -0.0013(5) 0.0012(5) -0.0001(5)
C13 0.0232(6) 0.0153(5) 0.0179(6) -0.0022(5) 0.0001(5) 0.0024(4)
C14 0.0142(5) 0.0155(5) 0.0207(6) -0.0016(4) -0.0015(4) -0.0030(4)
C15 0.0200(7) 0.0269(7) 0.0508(9) 0.0028(5) 0.0155(6) 0.0014(6)
C16 0.0135(5) 0.0167(6) 0.0189(6) 0.0001(4) 0.0020(4) -0.0020(4)
C17 0.0180(6) 0.0337(8) 0.0422(8) -0.0033(5) -0.0109(6) 0.0044(6)
N1 0.0169(5) 0.0133(5) 0.0160(5) -0.0006(4) 0.0007(4) 0.0009(4)
O1 0.0198(5) 0.0183(4) 0.0368(5) 0.0049(3) 0.0015(4) 0.0042(4)
O2 0.0173(4) 0.0203(4) 0.0308(5) 0.0013(3) 0.0084(4) 0.0020(4)
O3 0.0174(4) 0.0173(4) 0.0361(5) -0.0043(3) 0.0001(4) 0.0031(4)
O4 0.0178(4) 0.0254(5) 0.0330(5) -0.0043(4) -0.0084(4) 0.0081(4)

loop_
_atom_type_symbol
_atom_type_description
_atom_type_scat_dispersion_real
_atom_type_scat_dispersion_imag
_atom_type_scat_source
C C 0.0033 0.0016 'International Tables Vol C Tables 4.2.6.8 and 6.1.1.4'
H H 0 0 'International Tables Vol C Tables 4.2.6.8 and 6.1.1.4'
N N 0.0061 0.0033 'International Tables Vol C Tables 4.2.6.8 and 6.1.1.4'
O O 0.0106 0.006 'International Tables Vol C Tables 4.2.6.8 and 6.1.1.4'

loop_
_geom_angle_atom_site_label_1
_geom_angle_atom_site_label_2
_geom_angle_atom_site_label_3
_geom_angle
N1 C1 C2 121.72(10)
N1 C1 C6 115.63(10)
C2 C1 C6 122.64(11)
C3 C2 C1 119.57(10)
C3 C2 C16 120.45(10)
C1 C2 C16 119.98(10)
C2 C3 C4 117.54(10)
C2 C3 C8 122.61(10)
C4 C3 C8 119.62(10)
C5 C4 C3 119.86(10)
C5 C4 C14 120.45(10)
C3 C4 C14 119.57(10)
N1 C5 C4 121.47(10)
N1 C5 C7 115.56(10)
C4 C5 C7 122.97(10)
C1 C6 H6A 109.5
C1 C6 H6B 109.5
H6A C6 H6B 109.5
C1 C6 H6C 109.5
H6A C6 H6C 109.5
H6B C6 H6C 109.5
C5 C7 H7A 109.5
C5 C7 H7B 109.5
H7A C7 H7B 109.5
C5 C7 H7C 109.5
H7A C7 H7C 109.5
H7B C7 H7C 109.5
C9 C8 C13 119.26(11)
C9 C8 C3 122.55(10)
C13 C8 C3 118.18(10)
C10 C9 C8 119.91(11)
C10 C9 H9 120
C8 C9 H9 120
C11 C10 C9 120.48(11)
C11 C10 H10 119.8
C9 C10 H10 119.8
C12 C11 C10 119.90(11)
C12 C11 H11 120
C10 C11 H11 120
C11 C12 C13 119.92(11)
C11 C12 H12 120
C13 C12 H12 120
C12 C13 C8 120.52(11)
C12 C13 H13 119.7
C8 C13 H13 119.7
O1 C14 O2 124.29(11)
O1 C14 C4 123.65(11)
O2 C14 C4 112.06(10)
O2 C15 H15A 109.5
O2 C15 H15B 109.5
H15A C15 H15B 109.5
O2 C15 H15C 109.5
H15A C15 H15C 109.5
H15B C15 H15C 109.5
O3 C16 O4 124.40(11)
O3 C16 C2 124.73(11)
O4 C16 C2 110.87(10)
O4 C17 H17A 109.5
O4 C17 H17B 109.5
H17A C17 H17B 109.5
O4 C17 H17C 109.5
H17A C17 H17C 109.5
H17B C17 H17C 109.5
C1 N1 C5 119.80(10)
C14 O2 C15 115.40(10)
C16 O4 C17 115.72(10)

loop_
_geom_bond_atom_site_label_1
_geom_bond_atom_site_label_2
_geom_bond_distance
C1 N1 1.3402(15)
C1 C2 1.4042(16)
C1 C6 1.5032(16)
C2 C3 1.3986(15)
C2 C16 1.4958(16)
C3 C4 1.4011(15)
C3 C8 1.4924(15)
C4 C5 1.4009(16)
C4 C14 1.4977(16)
C5 N1 1.3417(15)
C5 C7 1.5030(16)
C6 H6A 0.98
C6 H6B 0.98
C6 H6C 0.98
C7 H7A 0.98
C7 H7B 0.98
C7 H7C 0.98
C8 C9 1.3932(16)
C8 C13 1.3959(16)
C9 C10 1.3906(17)
C9 H9 0.95
C10 C11 1.3861(17)
C10 H10 0.95
C11 C12 1.3854(18)
C11 H11 0.95
C12 C13 1.3887(17)
C12 H12 0.95
C13 H13 0.95
C14 O1 1.2034(15)
C14 O2 1.3350(15)
C15 O2 1.4524(15)
C15 H15A 0.98
C15 H15B 0.98
C15 H15C 0.98
C16 O3 1.2009(15)
C16 O4 1.3338(15)
C17 O4 1.4568(15)
C17 H17A 0.98
C17 H17B 0.98
C17 H17C 0.98

loop_
_geom_hbond_atom_site_label_D
_geom_hbond_atom_site_label_H
_geom_hbond_atom_site_label_A
_geom_hbond_site_symmetry_A
_geom_hbond_distance_DH
_geom_hbond_distance_HA
_geom_hbond_distance_DA
_geom_hbond_angle_DHA
C6 H6B O3 3_656 0.98 2.42 3.3825(15) 167.1
C7 H7B O1 3_556 0.98 2.5 3.3826(15) 149.3
C13 H13 N1 4_556 0.95 2.62 3.2701(16) 126.3
C15 H15A O2 2_556 0.98 2.56 3.5187(17) 164.5
